data_2204849
loop_
_publ_author_name
'W. G. Piyal Ariyananda'
'Richard E. Norman'

_publ_section_title
;
 Tetrakis(1,2-diaminobenzene)-\k^2^<i>N</i>;\k^4^<i>N,N</i>'-nickel(II)
 dichloride
;
_journal_issue 1
_journal_name_full 'Acta Crystallographica Section E'
_journal_page_first m187
_journal_page_last m189
_journal_paper_doi 10.1107/S1600536804033574
_journal_volume 61
_journal_year 2005
_chemical_formula_iupac '[Ni (C6 H8 N2)4] Cl2'
_chemical_formula_moiety 'C24 H32 N8 Ni 2+, 2Cl -'
_chemical_formula_structural '[Ni (C6 H8 N2)4] Cl2'
_chemical_formula_sum 'C24 H32 Cl2 N8 Ni'
_chemical_formula_weight 562.18
_space_group_IT_number 14
_symmetry_cell_setting monoclinic
_symmetry_space_group_name_Hall '-P 2ybc'
_symmetry_space_group_name_H-M 'P 1 21/c 1'
_cell_angle_alpha 90
_cell_angle_beta 100.610(2)
_cell_angle_gamma 90
_cell_formula_units_Z 2
_cell_length_a 12.8062(7)
_cell_length_b 8.1242(4)
_cell_length_c 12.4333(8)
_cell_measurement_reflns_used 2903
_cell_measurement_temperature 100
_cell_measurement_theta_max 27.5
_cell_measurement_theta_min 2.5
_cell_volume 1271.45(12)
_computing_cell_refinement 'DENZO and SCALEPACK'
_computing_data_collection 'COLLECT (Nonius 2000)'
_computing_data_reduction 'DENZO and SCALEPACK (Version 1.96.2; Otwinowski & Minor, 1997)'
_computing_publication_material 'TEXSAN for Windows'
_computing_structure_refinement 'TEXSAN for Windows (Version 1.06; MSC, 1999)'
_computing_structure_solution 'SIR92 (Altomare et al., 1993)'
_diffrn_ambient_temperature 100
_diffrn_measured_fraction_theta_full 0.9945
_diffrn_measured_fraction_theta_max 0.9945
_diffrn_measurement_device 'KappaCCD (with an Oxford Cryosystems Cryostream cooler)'
_diffrn_measurement_method ' \w scans with \k offsets'
_diffrn_radiation_monochromator graphite
_diffrn_radiation_source 'fine-focus sealed tube'
_diffrn_radiation_type 'Mo K\a'
_diffrn_radiation_wavelength 0.7107
_diffrn_reflns_av_R_equivalents 0.03210
_diffrn_reflns_av_sigmaI/netI 0.092
_diffrn_reflns_limit_h_max 16
_diffrn_reflns_limit_h_min 0
_diffrn_reflns_limit_k_max 10
_diffrn_reflns_limit_k_min -10
_diffrn_reflns_limit_l_max 15
_diffrn_reflns_limit_l_min -16
_diffrn_reflns_number 12286
_diffrn_reflns_reduction_process 'Lp corrections applied'
_diffrn_reflns_theta_full 27.52
_diffrn_reflns_theta_max 27.52
_diffrn_reflns_theta_min 2.98
_diffrn_standards_decay_% 0.00
_diffrn_standards_interval_count 0
_diffrn_standards_number 0
_exptl_absorpt_coefficient_mu 1.003
_exptl_absorpt_correction_T_max 0.905
_exptl_absorpt_correction_T_min 0.854
_exptl_absorpt_correction_type multi-scan
_exptl_absorpt_process_details '(SCALEPACK; Otwinowski & Minor, 1997)'
_exptl_crystal_colour violet
_exptl_crystal_density_diffrn 1.468
_exptl_crystal_density_meas ?
_exptl_crystal_description parallelpiped
_exptl_crystal_F_000 588.00
_exptl_crystal_size_max 0.15
_exptl_crystal_size_mid 0.12
_exptl_crystal_size_min 0.10
_refine_diff_density_max 0.852
_refine_diff_density_min -0.676
_refine_ls_extinction_coef 0.69306
_refine_ls_extinction_method Zachariasen
_refine_ls_goodness_of_fit_all 0.9827
_refine_ls_goodness_of_fit_ref 1.0224
_refine_ls_hydrogen_treatment noref
_refine_ls_matrix_type full
_refine_ls_number_constraints 0
_refine_ls_number_parameters 161
_refine_ls_number_reflns 2077
_refine_ls_number_restraints 0
_refine_ls_R_factor_all 0.0681
_refine_ls_R_factor_gt 0.0625
_refine_ls_shift/su_max 0.000186
_refine_ls_shift/su_mean 0.00
_refine_ls_structure_factor_coef Fsqd
_refine_ls_weighting_details 'w = 1/[\s^2^(Fo) + 0.00140625|Fo|^2^]'
_refine_ls_weighting_scheme sigma
_refine_ls_wR_factor_all 0.1258
_refine_ls_wR_factor_ref 0.1097
_reflns_number_gt 2077
_reflns_number_total 2919
_reflns_threshold_expression I>3.00\s(I)
_cod_data_source_file bv6007.cif
_cod_data_source_block I
_cod_original_cell_volume 1271.45(11)
_cod_original_sg_symbol_H-M 'P 21/c'
_cod_original_formula_sum 'C24 H32 Cl2 N8 Ni '
_cod_database_code 2204849
_cod_database_fobs_code 2204849

loop_
_symmetry_equiv_pos_as_xyz
'   +x,   +y,   +z'
'   -x,1/2+y,1/2-z'
'   -x,   -y,   -z'
'   +x,1/2-y,1/2+z'

loop_
_atom_site_label
_atom_site_fract_x
_atom_site_fract_y
_atom_site_fract_z
_atom_site_U_iso_or_equiv
_atom_site_adp_type
_atom_site_calc_flag
_atom_site_calc_attached_atom
_atom_site_occupancy
Ni1 0.0000 0.0000 1.0000 0.01700(10) Uani d ? 1.000
Cl1 0.02434(6) 0.02883(8) 0.64912(5) 0.0222(2) Uani d ? 1.000
N1 -0.1157(2) 0.1838(3) 0.9975(2) 0.0201(6) Uani d ? 1.000
N2 -0.0987(2) -0.0677(3) 0.8517(2) 0.0193(6) Uani d ? 1.000
N3 0.0890(2) 0.1656(3) 0.9071(2) 0.0197(6) Uani d ? 1.000
N4 0.2344(2) -0.0545(3) 0.8315(2) 0.0234(6) Uani d ? 1.000
C1 -0.2053(2) 0.1529(3) 0.9096(2) 0.0205(7) Uani d ? 1.000
C2 -0.3000(2) 0.2409(3) 0.9005(2) 0.0225(7) Uani d ? 1.000
C3 -0.3852(2) 0.2050(4) 0.8174(2) 0.0249(8) Uani d ? 1.000
C4 -0.3754(2) 0.0812(4) 0.7432(2) 0.0262(8) Uani d ? 1.000
C5 -0.2823(2) -0.0086(3) 0.7523(2) 0.0230(7) Uani d ? 1.000
C6 -0.1967(2) 0.0262(3) 0.8363(2) 0.0187(7) Uani d ? 1.000
C7 0.2014(2) 0.1862(3) 0.9384(2) 0.0199(7) Uani d ? 1.000
C8 0.2413(2) 0.3113(3) 1.0115(2) 0.0220(7) Uani d ? 1.000
C9 0.3499(2) 0.3302(3) 1.0474(2) 0.0259(8) Uani d ? 1.000
C10 0.4198(2) 0.2286(4) 1.0070(3) 0.0275(8) Uani d ? 1.000
C11 0.3816(2) 0.1058(4) 0.9327(2) 0.0242(8) Uani d ? 1.000
C12 0.2729(2) 0.0805(3) 0.8986(2) 0.0216(7) Uani d ? 1.000
H1 -0.1396 0.1841 1.0654 0.024 Uiso c N1 1.000
H2 -0.0855 0.2879 0.9864 0.024 Uiso c N1 1.000
H3 -0.3063 0.3258 0.9515 0.027 Uiso c C2 1.000
H4 -0.4497 0.2649 0.8115 0.030 Uiso c C3 1.000
H5 -0.4332 0.0578 0.6855 0.031 Uiso c C4 1.000
H6 -0.2766 -0.0939 0.7014 0.028 Uiso c C5 1.000
H7 -0.1147 -0.1817 0.8535 0.023 Uiso c N2 1.000
H8 -0.0630 -0.0463 0.7926 0.023 Uiso c N2 1.000
H9 0.0765 0.1264 0.8339 0.024 Uiso c N3 1.000
H10 0.0586 0.2719 0.9092 0.024 Uiso c N3 1.000
H11 0.1934 0.3845 1.0371 0.026 Uiso c C8 1.000
H12 0.3759 0.4127 1.0997 0.031 Uiso c C9 1.000
H13 0.4942 0.2429 1.0300 0.033 Uiso c C10 1.000
H14 0.4305 0.0375 0.9046 0.029 Uiso c C11 1.000
H15 0.2920 -0.1100 0.8051 0.019 Uiso d ? 1.000
H16 0.1754 -0.0314 0.7728 0.019 Uiso d ? 1.000

loop_
_atom_site_aniso_label
_atom_site_aniso_U_11
_atom_site_aniso_U_22
_atom_site_aniso_U_33
_atom_site_aniso_U_12
_atom_site_aniso_U_13
_atom_site_aniso_U_23
Ni1 0.0205(3) 0.0138(3) 0.0167(3) 0.0010(2) 0.0032(2) -0.0003(2)
Cl1 0.0295(4) 0.0191(4) 0.0181(3) -0.0026(3) 0.0044(3) 0.0004(2)
N1 0.0250(10) 0.0154(11) 0.0203(11) -0.0011(9) 0.0057(10) -0.0011(9)
N2 0.0230(10) 0.0148(11) 0.0201(11) -0.0001(9) 0.0049(9) 0.0006(9)
N3 0.0228(13) 0.0145(11) 0.0221(11) 0.0025(9) 0.0048(9) 0.0005(9)
N4 0.0260(10) 0.0214(12) 0.0239(12) 0.0026(10) 0.0081(10) -0.0026(10)
C1 0.022(2) 0.0173(13) 0.0228(13) -0.0007(11) 0.0054(11) 0.0019(11)
C2 0.027(2) 0.0156(13) 0.026(2) 0.0016(11) 0.0091(12) 0.0045(11)
C3 0.021(2) 0.023(2) 0.031(2) 0.0024(12) 0.0050(12) 0.0062(12)
C4 0.026(2) 0.024(2) 0.027(2) -0.0019(12) 0.0007(12) 0.0048(12)
C5 0.027(2) 0.0210(10) 0.0200(10) -0.0013(12) 0.0028(12) -0.0010(11)
C6 0.020(2) 0.0190(10) 0.0190(13) -0.0001(11) 0.0070(11) 0.0042(10)
C7 0.024(2) 0.0161(13) 0.0206(13) 0.0001(11) 0.0057(11) 0.0041(10)
C8 0.025(2) 0.0176(13) 0.0240(10) 0.0011(11) 0.0046(12) 0.0023(11)
C9 0.029(2) 0.0172(13) 0.030(2) -0.0023(12) 0.0031(13) -0.0013(12)
C10 0.022(2) 0.024(2) 0.035(2) 0.0008(12) 0.0039(13) 0.0059(13)
C11 0.024(2) 0.0210(10) 0.0290(10) 0.0032(12) 0.0064(12) 0.0033(12)
C12 0.031(2) 0.0160(10) 0.0189(13) -0.0003(11) 0.0068(12) 0.0020(11)

loop_
_atom_type_symbol
_atom_type_scat_dispersion_real
_atom_type_scat_dispersion_imag
_atom_type_scat_source
C 0.002 0.002
;International Tables for Crystallography
 (1992, Vol. C, Table 6.1.1.2)
;
H 0.000 0.000
;International Tables for Crystallography
 (1992, Vol. C, Table 6.1.1.2)
;
Cl 0.132 0.159
;International Tables for Crystallography
 (1992, Vol. C, Tables 4.2.6.8 and 6.1.1.1)
;
Ni 0.285 1.113
;International Tables for Crystallography
 (1992, Vol. C, Tables 4.2.6.8 and 6.1.1.1)
;
N 0.004 0.003
;International Tables for Crystallography
 (1992, Vol. C, Table 6.1.1.2)
;

loop_
_geom_angle_atom_site_label_1
_geom_angle_atom_site_label_2
_geom_angle_atom_site_label_3
_geom_angle_site_symmetry_3
_geom_angle
_geom_angle_publ_flag
N1 Ni1 N1 3_557 180.00 yes
N1 Ni1 N2 . 82.21(9) yes
N1 Ni1 N2 3_557 97.79(9) yes
N1 Ni1 N3 . 89.42(8) yes
N1 Ni1 N3 3_557 90.58(8) yes
N2 Ni1 N2 3_557 180.00 yes
N2 Ni1 N3 . 89.18(8) yes
N2 Ni1 N3 3_557 90.82(8) yes
N3 Ni1 N3 3_557 180.00 yes
Ni1 N1 C1 . 110.2(2) yes
Ni1 N2 C6 . 110.1(2) yes
Ni1 N3 C7 . 121.1(2) yes
N1 C1 C2 . 121.8(3) no
N1 C1 C6 . 118.3(2) yes
C2 C1 C6 . 119.9(3) no
C1 C2 C3 . 120.3(3) no
C2 C3 C4 . 119.6(3) no
C3 C4 C5 . 120.6(3) no
C4 C5 C6 . 120.0(3) no
N2 C6 C1 . 118.2(2) yes
N2 C6 C5 . 122.2(2) no
C1 C6 C5 . 119.6(3) no
N3 C7 C8 . 119.4(2) no
N3 C7 C12 . 121.3(2) yes
C8 C7 C12 . 119.3(3) no
C7 C8 C9 . 120.9(3) no
C8 C9 C10 . 119.7(3) no
C9 C10 C11 . 120.1(3) no
C10 C11 C12 . 121.3(3) no
N4 C12 C7 . 120.1(3) no
N4 C12 C11 . 121.0(3) no
C7 C12 C11 . 118.7(3) no
Ni1 N1 H1 . 109.29 no
Ni1 N1 H2 . 109.28 no
C1 N1 H1 . 109.29 no
C1 N1 H2 . 109.29 no
H1 N1 H2 . 109.46 no
Ni1 N2 H7 . 109.33 no
Ni1 N2 H8 . 109.33 no
C6 N2 H7 . 109.33 no
C6 N2 H8 . 109.33 no
H7 N2 H8 . 109.46 no
Ni1 N3 H9 . 106.48 no
Ni1 N3 H10 . 106.48 no
C7 N3 H9 . 106.48 no
C7 N3 H10 . 106.48 no
H9 N3 H10 . 109.46 no
C12 N4 H15 . 110.82 no
C12 N4 H16 . 115.78 no
H15 N4 H16 . 111.79 no
C1 C2 H3 . 119.84 no
C3 C2 H3 . 119.84 no
C2 C3 H4 . 120.21 no
C4 C3 H4 . 120.21 no
C3 C4 H5 . 119.70 no
C5 C4 H5 . 119.70 no
C4 C5 H6 . 120.00 no
C6 C5 H6 . 120.00 no
C7 C8 H11 . 119.53 no
C9 C8 H11 . 119.53 no
C8 C9 H12 . 120.15 no
C10 C9 H12 . 120.15 no
C9 C10 H13 . 119.97 no
C11 C10 H13 . 119.98 no
C10 C11 H14 . 119.36 no
C12 C11 H14 . 119.36 no

loop_
_geom_bond_atom_site_label_1
_geom_bond_atom_site_label_2
_geom_bond_site_symmetry_2
_geom_bond_distance
_geom_bond_publ_flag
Ni1 N1 . 2.100(2) yes
Ni1 N1 3_557 2.100(2) yes
Ni1 N2 . 2.108(2) yes
Ni1 N2 3_557 2.108(2) yes
Ni1 N3 . 2.220(2) yes
Ni1 N3 3_557 2.220(2) yes
N1 C1 . 1.453(4) yes
N2 C6 . 1.451(4) yes
N3 C7 . 1.431(4) yes
N4 C12 . 1.411(4) yes
C1 C2 . 1.395(4) no
C1 C6 . 1.393(4) yes
C2 C3 . 1.388(4) no
C3 C4 . 1.387(4) no
C4 C5 . 1.385(4) no
C5 C6 . 1.396(4) no
C7 C8 . 1.396(4) no
C7 C12 . 1.409(4) yes
C8 C9 . 1.389(4) no
C9 C10 . 1.379(4) no
C10 C11 . 1.386(4) no
C11 C12 . 1.394(4) no
N1 H1 . 0.950 no
N1 H2 . 0.950 no
N2 H7 . 0.950 no
N2 H8 . 0.950 no
N3 H9 . 0.950 no
N3 H10 . 0.950 no
N4 H15 . 0.972 no
N4 H16 . 0.967 no
C2 H3 . 0.950 no
C3 H4 . 0.950 no
C4 H5 . 0.950 no
C5 H6 . 0.950 no
C8 H11 . 0.950 no
C9 H12 . 0.950 no
C10 H13 . 0.950 no
C11 H14 . 0.950 no

loop_
_geom_contact_atom_site_label_1
_geom_contact_atom_site_label_2
_geom_contact_distance
_geom_contact_site_symmetry_2
_geom_contact_publ_flag
N4 C3 3.506(4) 2_546 no
N4 C2 3.562(4) 2_546 no

loop_
_geom_hbond_atom_site_label_D
_geom_hbond_atom_site_label_H
_geom_hbond_atom_site_label_A
_geom_hbond_site_symmetry_A
_geom_hbond_distance_DH
_geom_hbond_distance_HA
_geom_hbond_distance_DA
_geom_hbond_angle_DHA
N1 H1 N4 3_557 0.95 2.19 3.021(3) 145
N1 H2 Cl1 4_555 0.95 2.69 3.313(2) 124
N2 H7 Cl1 2_546 0.95 2.62 3.414(2) 141
N2 H8 Cl1 1_555 0.95 2.35 3.302(2) 176
N3 H9 Cl1 1_555 0.95 2.41 3.351(2) 174
N3 H10 Cl1 2_556 0.95 2.39 3.306(2) 161
N4 H16 Cl1 1_555 0.97 2.29 3.254(3) 173

loop_
_geom_torsion_atom_site_label_1
_geom_torsion_atom_site_label_2
_geom_torsion_atom_site_label_3
_geom_torsion_atom_site_label_4
_geom_torsion_site_symmetry_2
_geom_torsion_site_symmetry_3
_geom_torsion_site_symmetry_4
_geom_torsion
_geom_torsion_publ_flag
Ni1 N1 C1 C2 . . . 169.6(2) no
Ni1 N1 C1 C6 . . . -7.2(3) no
Ni1 N1 C1 C2 3_557 3_557 3_557 -169.6(2) no
Ni1 N1 C1 C6 3_557 3_557 3_557 7.2(3) no
Ni1 N2 C6 C1 . . . 7.4(3) no
Ni1 N2 C6 C5 . . . -171.5(2) no
Ni1 N2 C6 C1 3_557 3_557 3_557 -7.4(3) no
Ni1 N2 C6 C5 3_557 3_557 3_557 171.5(2) no
Ni1 N3 C7 C8 . . . -90.7(3) no
Ni1 N3 C7 C12 . . . 88.0(3) no
Ni1 N3 C7 C8 3_557 3_557 3_557 90.7(3) no
Ni1 N3 C7 C12 3_557 3_557 3_557 -88.0(3) no
N1 Ni1 N2 C6 . . . -8.6(2) no
N1 Ni1 N2 C6 . 3_557 3_557 -171.4(2) no
N1 Ni1 N3 C7 . . . 134.3(2) no
N1 Ni1 N3 C7 . 3_557 3_557 45.7(2) no
N1 C1 C2 C3 . . . -178.1(3) no
N1 C1 C6 N2 . . . -0.2(4) no
N1 C1 C6 C5 . . . 178.8(2) no
N2 Ni1 N1 C1 . . . 8.5(2) no
N2 Ni1 N1 C1 . 3_557 3_557 171.5(2) no
N2 Ni1 N3 C7 . . . -143.4(2) no
N2 Ni1 N3 C7 . 3_557 3_557 -36.6(2) no
N2 C6 C1 C2 . . . -177.1(2) no
N2 C6 C5 C4 . . . 178.0(2) no
N3 Ni1 N1 C1 . . . 97.8(2) no
N3 Ni1 N1 C1 . 3_557 3_557 82.2(2) no
N3 Ni1 N2 C6 . . . -98.1(2) no
N3 Ni1 N2 C6 . 3_557 3_557 -81.9(2) no
N3 C7 C8 C9 . . . 177.1(2) no
N3 C7 C12 N4 . . . -3.7(4) no
N3 C7 C12 C11 . . . -179.4(2) no
N4 C12 C7 C8 . . . 175.0(2) no
N4 C12 C11 C10 . . . -173.7(3) no
C1 C2 C3 C4 . . . -0.1(4) no
C1 C6 C5 C4 . . . -0.9(4) no
C2 C1 C6 C5 . . . 1.9(4) no
C2 C3 C4 C5 . . . 1.1(4) no
C3 C2 C1 C6 . . . -1.3(4) no
C3 C4 C5 C6 . . . -0.6(4) no
C7 C8 C9 C10 . . . 2.8(4) no
C7 C12 C11 C10 . . . 2.0(4) no
C8 C7 C12 C11 . . . -0.8(4) no
C8 C9 C10 C11 . . . -1.5(4) no
C9 C8 C7 C12 . . . -1.6(4) no
C9 C10 C11 C12 . . . -0.9(4) no
